data_7134416
loop_
_publ_author_name
'Debnath, Bijoy'
'Mandal, Santu'
'Saha, Sharajit'
'Karjee, Pallab'
'Punniyamurthy, Tharmalingam'

_publ_section_title
;
 Rh-catalyzed [3+3]-annulation of quinolines with cyclopropenones: access
 to functionalized 2-quinolones
;
_journal_issue 43
_journal_name_full 'Chemical Communications'
_journal_page_first 7875
_journal_page_last 7878
_journal_paper_doi 10.1039/D5CC01183C
_journal_volume 61
_journal_year 2025
_chemical_formula_moiety 'C24 H15 N O2'
_chemical_formula_sum 'C24 H15 N O2'
_chemical_formula_weight 349.37
_chemical_name_systematic 'BDN 390'
_space_group_crystal_system monoclinic
_space_group_IT_number 14
_space_group_name_Hall '-P 2yn'
_space_group_name_H-M_alt 'P 1 21/n 1'
_atom_sites_solution_hydrogens geom
_audit_creation_method SHELXL-2019/1
_audit_update_record
;
2024-09-09 deposited with the CCDC.	2025-04-22 downloaded from the CCDC.
;
_cell_angle_alpha 90
_cell_angle_beta 92.342(2)
_cell_angle_gamma 90
_cell_formula_units_Z 4
_cell_length_a 9.3265(7)
_cell_length_b 16.1716(11)
_cell_length_c 11.8420(8)
_cell_measurement_reflns_used 9875
_cell_measurement_temperature 297(2)
_cell_measurement_theta_max 25.06
_cell_measurement_theta_min 2.52
_cell_volume 1784.6(2)
_computing_structure_refinement 'SHELXL-2019/1 (Sheldrick, 2019)'
_diffrn_ambient_temperature 297(2)
_diffrn_measured_fraction_theta_full 0.997
_diffrn_measured_fraction_theta_max 0.997
_diffrn_measurement_device_type 'Bruker APEX-II CCD'
_diffrn_measurement_method '\f and \w scans'
_diffrn_radiation_type MoK\a
_diffrn_radiation_wavelength 0.71073
_diffrn_reflns_av_R_equivalents 0.0473
_diffrn_reflns_av_unetI/netI 0.0262
_diffrn_reflns_Laue_measured_fraction_full 0.997
_diffrn_reflns_Laue_measured_fraction_max 0.997
_diffrn_reflns_limit_h_max 11
_diffrn_reflns_limit_h_min -11
_diffrn_reflns_limit_k_max 19
_diffrn_reflns_limit_k_min -19
_diffrn_reflns_limit_l_max 14
_diffrn_reflns_limit_l_min -14
_diffrn_reflns_number 38384
_diffrn_reflns_point_group_measured_fraction_full 0.997
_diffrn_reflns_point_group_measured_fraction_max 0.997
_diffrn_reflns_theta_full 25.087
_diffrn_reflns_theta_max 25.087
_diffrn_reflns_theta_min 2.519
_exptl_absorpt_coefficient_mu 0.083
_exptl_crystal_colour brown
_exptl_crystal_density_diffrn 1.300
_exptl_crystal_description needle
_exptl_crystal_F_000 728
_exptl_crystal_recrystallization_method 'Re-crystallisation from solvent: ACETONITRILE'
_exptl_crystal_size_max 0.25
_exptl_crystal_size_mid 0.21
_exptl_crystal_size_min 0.19
_refine_diff_density_max 0.323
_refine_diff_density_min -0.185
_refine_diff_density_rms 0.041
_refine_ls_extinction_coef 0.014(2)
_refine_ls_extinction_expression Fc^*^=kFc[1+0.001xFc^2^\l^3^/sin(2\q)]^-1/4^
_refine_ls_extinction_method 'SHELXL-2019/1 (Sheldrick 2019)'
_refine_ls_goodness_of_fit_ref 1.089
_refine_ls_hydrogen_treatment constr
_refine_ls_matrix_type full
_refine_ls_number_parameters 245
_refine_ls_number_reflns 3162
_refine_ls_number_restraints 0
_refine_ls_restrained_S_all 1.089
_refine_ls_R_factor_all 0.0913
_refine_ls_R_factor_gt 0.0589
_refine_ls_shift/su_max 0.000
_refine_ls_shift/su_mean 0.000
_refine_ls_structure_factor_coef Fsqd
_refine_ls_weighting_details 'w=1/[\s^2^(Fo^2^)+(0.0473P)^2^+1.4662P] where P=(Fo^2^+2Fc^2^)/3'
_refine_ls_weighting_scheme calc
_refine_ls_wR_factor_gt 0.1293
_refine_ls_wR_factor_ref 0.1553
_reflns_Friedel_coverage 0.000
_reflns_number_gt 2251
_reflns_number_total 3162
_reflns_threshold_expression 'I > 2\s(I)'
_cod_data_source_file d5cc01183c2.cif
_cod_data_source_block bdn_390_0m_a
_cod_depositor_comments 'Adding full bibliography for 7134416--7134417.cif.'
_cod_original_sg_symbol_H-M 'P 21/n'
_cod_database_code 7134416
_shelx_shelxl_version_number 2019/1
_shelx_space_group_comment
;
The symmetry employed for this shelxl refinement is uniquely defined
by the following loop, which should always be used as a source of
symmetry information in preference to the above space-group names.
They are only intended as comments.
;

loop_
_space_group_symop_operation_xyz
'x, y, z'
'-x+1/2, y+1/2, -z+1/2'
'-x, -y, -z'
'x-1/2, -y-1/2, z-1/2'

loop_
_atom_site_label
_atom_site_type_symbol
_atom_site_fract_x
_atom_site_fract_y
_atom_site_fract_z
_atom_site_U_iso_or_equiv
_atom_site_adp_type
_atom_site_occupancy
_atom_site_site_symmetry_order
_atom_site_calc_flag
_atom_site_refinement_flags_posn
_atom_site_refinement_flags_adp
_atom_site_refinement_flags_occupancy
_atom_site_disorder_assembly
_atom_site_disorder_group
O1 O 0.2073(3) 0.45915(12) 0.68683(17) 0.0715(7) Uani 1 1 d . . . . .
O2 O 0.1208(3) 0.55310(16) 0.8409(2) 0.1016(10) Uani 1 1 d . . . . .
N1 N 0.2214(2) 0.60019(12) 0.67758(16) 0.0433(5) Uani 1 1 d . . . . .
C1 C 0.1996(4) 0.6892(2) 0.8430(3) 0.0685(9) Uani 1 1 d . . . . .
H1 H 0.182754 0.695861 0.919309 0.082 Uiso 1 1 calc R U . . .
C2 C 0.2432(3) 0.75394(18) 0.7851(2) 0.0612(8) Uani 1 1 d . . . . .
H2 H 0.255281 0.804539 0.821599 0.073 Uiso 1 1 calc R U . . .
C3 C 0.2722(3) 0.74769(15) 0.6677(2) 0.0484(7) Uani 1 1 d . . . . .
C4 C 0.3239(3) 0.73275(16) 0.4396(2) 0.0569(8) Uani 1 1 d . . . . .
H4 H 0.340750 0.728506 0.362912 0.068 Uiso 1 1 calc R U . . .
C5 C 0.2875(3) 0.66236(14) 0.4992(2) 0.0431(6) Uani 1 1 d . . . . .
C6 C 0.2982(3) 0.57356(14) 0.3217(2) 0.0422(6) Uani 1 1 d . . . . .
C7 C 0.3116(3) 0.81627(16) 0.6051(3) 0.0601(8) Uani 1 1 d . . . . .
H7 H 0.321737 0.867443 0.640359 0.072 Uiso 1 1 calc R U . . .
C8 C 0.3357(4) 0.80926(17) 0.4921(3) 0.0676(9) Uani 1 1 d . . . . .
H8 H 0.359817 0.855737 0.450729 0.081 Uiso 1 1 calc R U . . .
C9 C 0.2759(3) 0.58170(14) 0.4455(2) 0.0396(6) Uani 1 1 d . . . . .
C10 C 0.1771(4) 0.60905(19) 0.7927(2) 0.0615(8) Uani 1 1 d . . . . .
C11 C 0.2221(3) 0.51981(15) 0.6291(2) 0.0437(6) Uani 1 1 d . . . . .
C12 C 0.2604(3) 0.66981(14) 0.6149(2) 0.0416(6) Uani 1 1 d . . . . .
C13 C 0.1846(3) 0.55391(16) 0.2475(2) 0.0519(7) Uani 1 1 d . . . . .
H13 H 0.092592 0.549135 0.274242 0.062 Uiso 1 1 calc R U . . .
C14 C 0.2069(4) 0.54135(18) 0.1341(2) 0.0613(8) Uani 1 1 d . . . . .
H14 H 0.129985 0.528386 0.084902 0.074 Uiso 1 1 calc R U . . .
C15 C 0.3425(4) 0.54799(19) 0.0941(3) 0.0681(9) Uani 1 1 d . . . . .
H15 H 0.357504 0.538913 0.017932 0.082 Uiso 1 1 calc R U . . .
C16 C 0.4563(4) 0.56807(18) 0.1666(3) 0.0652(9) Uani 1 1 d . . . . .
H16 H 0.548060 0.572561 0.139246 0.078 Uiso 1 1 calc R U . . .
C17 C 0.4347(3) 0.58156(16) 0.2797(2) 0.0535(7) Uani 1 1 d . . . . .
H17 H 0.511728 0.596061 0.328005 0.064 Uiso 1 1 calc R U . . .
C19 C 0.3539(3) 0.39531(16) 0.4058(2) 0.0526(7) Uani 1 1 d . . . . .
H19 H 0.437168 0.426351 0.399552 0.063 Uiso 1 1 calc R U . . .
C20 C 0.2454(2) 0.51388(14) 0.5075(2) 0.0382(6) Uani 1 1 d . . . . .
C21 C 0.1164(3) 0.38029(16) 0.4695(2) 0.0516(7) Uani 1 1 d . . . . .
H21 H 0.038335 0.401028 0.506912 0.062 Uiso 1 1 calc R U . . .
C22 C 0.1100(3) 0.30150(16) 0.4240(3) 0.0585(8) Uani 1 1 d . . . . .
H22 H 0.027220 0.269934 0.429473 0.070 Uiso 1 1 calc R U . . .
C23 C 0.2260(3) 0.27001(17) 0.3707(2) 0.0603(8) Uani 1 1 d . . . . .
H23 H 0.221950 0.216793 0.340953 0.072 Uiso 1 1 calc R U . . .
C24 C 0.3473(3) 0.31635(17) 0.3610(3) 0.0616(8) Uani 1 1 d . . . . .
H24 H 0.425329 0.294847 0.324344 0.074 Uiso 1 1 calc R U . . .
C25 C 0.2386(3) 0.42881(14) 0.4597(2) 0.0406(6) Uani 1 1 d . . . . .

loop_
_atom_site_aniso_label
_atom_site_aniso_U_11
_atom_site_aniso_U_22
_atom_site_aniso_U_33
_atom_site_aniso_U_23
_atom_site_aniso_U_13
_atom_site_aniso_U_12
O1 0.1208(19) 0.0418(11) 0.0531(12) 0.0099(9) 0.0188(12) 0.0040(11)
O2 0.165(3) 0.0857(17) 0.0572(14) -0.0160(13) 0.0378(16) -0.0499(18)
N1 0.0532(13) 0.0405(12) 0.0359(12) -0.0024(9) -0.0003(9) -0.0015(9)
C1 0.097(2) 0.065(2) 0.0438(17) -0.0167(15) 0.0083(16) -0.0074(17)
C2 0.079(2) 0.0467(16) 0.0576(19) -0.0179(14) 0.0004(15) 0.0015(15)
C3 0.0527(16) 0.0399(14) 0.0523(16) -0.0082(12) -0.0004(13) 0.0040(12)
C4 0.083(2) 0.0376(14) 0.0502(16) 0.0032(12) 0.0094(14) 0.0016(14)
C5 0.0502(15) 0.0343(13) 0.0448(15) -0.0014(11) 0.0009(11) 0.0025(11)
C6 0.0562(16) 0.0303(12) 0.0404(14) -0.0007(10) 0.0058(12) 0.0006(11)
C7 0.077(2) 0.0350(15) 0.068(2) -0.0121(13) 0.0028(16) 0.0021(13)
C8 0.096(2) 0.0330(14) 0.075(2) 0.0041(14) 0.0124(18) -0.0020(15)
C9 0.0451(14) 0.0333(13) 0.0405(14) -0.0010(10) 0.0015(11) 0.0015(10)
C10 0.081(2) 0.0614(18) 0.0423(16) -0.0062(14) 0.0059(15) -0.0122(16)
C11 0.0514(15) 0.0349(13) 0.0447(15) 0.0022(11) 0.0017(12) 0.0034(11)
C12 0.0464(14) 0.0337(13) 0.0444(15) -0.0018(11) -0.0012(11) 0.0019(11)
C13 0.0611(17) 0.0453(15) 0.0492(16) 0.0004(12) 0.0023(13) -0.0052(13)
C14 0.086(2) 0.0542(17) 0.0434(17) -0.0037(13) -0.0047(15) -0.0051(15)
C15 0.104(3) 0.0579(18) 0.0442(17) -0.0049(14) 0.0184(18) 0.0062(18)
C16 0.076(2) 0.0605(19) 0.061(2) -0.0025(15) 0.0250(17) 0.0039(16)
C17 0.0568(17) 0.0497(16) 0.0544(17) -0.0009(13) 0.0090(14) 0.0010(13)
C19 0.0528(16) 0.0405(15) 0.0646(18) -0.0033(13) 0.0043(13) 0.0023(12)
C20 0.0399(13) 0.0334(12) 0.0411(14) 0.0005(10) -0.0002(10) 0.0033(10)
C21 0.0523(16) 0.0420(15) 0.0603(17) 0.0012(12) 0.0002(13) 0.0011(12)
C22 0.0585(18) 0.0403(15) 0.076(2) 0.0017(14) -0.0108(15) -0.0080(13)
C23 0.082(2) 0.0355(15) 0.0625(19) -0.0069(13) -0.0112(16) 0.0038(14)
C24 0.069(2) 0.0429(16) 0.073(2) -0.0083(14) 0.0098(16) 0.0108(14)
C25 0.0482(15) 0.0315(12) 0.0417(14) 0.0040(10) -0.0042(11) 0.0028(11)

loop_
_atom_type_symbol
_atom_type_description
_atom_type_scat_dispersion_real
_atom_type_scat_dispersion_imag
_atom_type_scat_source
C C 0.0033 0.0016 'International Tables Vol C Tables 4.2.6.8 and 6.1.1.4'
H H 0.0000 0.0000 'International Tables Vol C Tables 4.2.6.8 and 6.1.1.4'
N N 0.0061 0.0033 'International Tables Vol C Tables 4.2.6.8 and 6.1.1.4'
O O 0.0106 0.0060 'International Tables Vol C Tables 4.2.6.8 and 6.1.1.4'

loop_
_geom_angle_atom_site_label_1
_geom_angle_atom_site_label_2
_geom_angle_atom_site_label_3
_geom_angle
_geom_angle_site_symmetry_1
_geom_angle_site_symmetry_3
_geom_angle_publ_flag
C12 N1 C11 120.9(2) . . ?
C12 N1 C10 120.6(2) . . ?
C11 N1 C10 118.5(2) . . ?
C2 C1 C10 122.8(3) . . ?
C2 C1 H1 118.6 . . ?
C10 C1 H1 118.6 . . ?
C1 C2 C3 121.4(3) . . ?
C1 C2 H2 119.3 . . ?
C3 C2 H2 119.3 . . ?
C7 C3 C12 119.6(2) . . ?
C7 C3 C2 121.7(2) . . ?
C12 C3 C2 118.7(2) . . ?
C8 C4 C5 121.3(3) . . ?
C8 C4 H4 119.4 . . ?
C5 C4 H4 119.4 . . ?
C4 C5 C12 118.8(2) . . ?
C4 C5 C9 121.9(2) . . ?
C12 C5 C9 119.3(2) . . ?
C13 C6 C17 118.8(2) . . ?
C13 C6 C9 120.6(2) . . ?
C17 C6 C9 120.6(2) . . ?
C8 C7 C3 120.7(2) . . ?
C8 C7 H7 119.6 . . ?
C3 C7 H7 119.6 . . ?
C7 C8 C4 119.9(3) . . ?
C7 C8 H8 120.0 . . ?
C4 C8 H8 120.0 . . ?
C20 C9 C5 120.1(2) . . ?
C20 C9 C6 120.0(2) . . ?
C5 C9 C6 119.8(2) . . ?
O2 C10 C1 122.8(3) . . ?
O2 C10 N1 121.3(3) . . ?
C1 C10 N1 115.9(3) . . ?
O1 C11 N1 120.8(2) . . ?
O1 C11 C20 121.8(2) . . ?
N1 C11 C20 117.4(2) . . ?
N1 C12 C5 120.4(2) . . ?
N1 C12 C3 120.0(2) . . ?
C5 C12 C3 119.6(2) . . ?
C14 C13 C6 120.5(3) . . ?
C14 C13 H13 119.7 . . ?
C6 C13 H13 119.7 . . ?
C15 C14 C13 120.1(3) . . ?
C15 C14 H14 120.0 . . ?
C13 C14 H14 120.0 . . ?
C14 C15 C16 120.0(3) . . ?
C14 C15 H15 120.0 . . ?
C16 C15 H15 120.0 . . ?
C15 C16 C17 120.2(3) . . ?
C15 C16 H16 119.9 . . ?
C17 C16 H16 119.9 . . ?
C16 C17 C6 120.3(3) . . ?
C16 C17 H17 119.9 . . ?
C6 C17 H17 119.9 . . ?
C24 C19 C25 121.0(3) . . ?
C24 C19 H19 119.5 . . ?
C25 C19 H19 119.5 . . ?
C9 C20 C11 121.4(2) . . ?
C9 C20 C25 123.3(2) . . ?
C11 C20 C25 115.3(2) . . ?
C22 C21 C25 120.6(3) . . ?
C22 C21 H21 119.7 . . ?
C25 C21 H21 119.7 . . ?
C23 C22 C21 119.9(3) . . ?
C23 C22 H22 120.0 . . ?
C21 C22 H22 120.0 . . ?
C24 C23 C22 120.4(3) . . ?
C24 C23 H23 119.8 . . ?
C22 C23 H23 119.8 . . ?
C23 C24 C19 119.9(3) . . ?
C23 C24 H24 120.0 . . ?
C19 C24 H24 120.0 . . ?
C19 C25 C21 118.2(2) . . ?
C19 C25 C20 121.1(2) . . ?
C21 C25 C20 120.8(2) . . ?

loop_
_geom_bond_atom_site_label_1
_geom_bond_atom_site_label_2
_geom_bond_distance
_geom_bond_site_symmetry_2
_geom_bond_publ_flag
O1 C11 1.207(3) . ?
O2 C10 1.202(4) . ?
N1 C12 1.405(3) . ?
N1 C11 1.421(3) . ?
N1 C10 1.448(3) . ?
C1 C2 1.324(4) . ?
C1 C10 1.438(4) . ?
C1 H1 0.9300 . ?
C2 C3 1.432(4) . ?
C2 H2 0.9300 . ?
C3 C7 1.392(4) . ?
C3 C12 1.408(3) . ?
C4 C8 1.387(4) . ?
C4 C5 1.389(3) . ?
C4 H4 0.9300 . ?
C5 C12 1.408(3) . ?
C5 C9 1.453(3) . ?
C6 C13 1.385(4) . ?
C6 C17 1.392(4) . ?
C6 C9 1.494(3) . ?
C7 C8 1.370(4) . ?
C7 H7 0.9300 . ?
C8 H8 0.9300 . ?
C9 C20 1.356(3) . ?
C11 C20 1.468(3) . ?
C13 C14 1.382(4) . ?
C13 H13 0.9300 . ?
C14 C15 1.373(4) . ?
C14 H14 0.9300 . ?
C15 C16 1.376(5) . ?
C15 H15 0.9300 . ?
C16 C17 1.380(4) . ?
C16 H16 0.9300 . ?
C17 H17 0.9300 . ?
C19 C24 1.383(4) . ?
C19 C25 1.383(4) . ?
C19 H19 0.9300 . ?
C20 C25 1.488(3) . ?
C21 C22 1.384(4) . ?
C21 C25 1.393(4) . ?
C21 H21 0.9300 . ?
C22 C23 1.373(4) . ?
C22 H22 0.9300 . ?
C23 C24 1.366(4) . ?
C23 H23 0.9300 . ?
C24 H24 0.9300 . ?

loop_
_geom_torsion_atom_site_label_1
_geom_torsion_atom_site_label_2
_geom_torsion_atom_site_label_3
_geom_torsion_atom_site_label_4
_geom_torsion
_geom_torsion_site_symmetry_1
_geom_torsion_site_symmetry_2
_geom_torsion_site_symmetry_3
_geom_torsion_site_symmetry_4
_geom_torsion_publ_flag
C10 C1 C2 C3 -0.6(5) . . . . ?
C1 C2 C3 C7 176.9(3) . . . . ?
C1 C2 C3 C12 -3.1(4) . . . . ?
C8 C4 C5 C12 0.8(4) . . . . ?
C8 C4 C5 C9 -179.5(3) . . . . ?
C12 C3 C7 C8 1.6(4) . . . . ?
C2 C3 C7 C8 -178.5(3) . . . . ?
C3 C7 C8 C4 -1.5(5) . . . . ?
C5 C4 C8 C7 0.2(5) . . . . ?
C4 C5 C9 C20 177.5(2) . . . . ?
C12 C5 C9 C20 -2.9(4) . . . . ?
C4 C5 C9 C6 -2.3(4) . . . . ?
C12 C5 C9 C6 177.4(2) . . . . ?
C13 C6 C9 C20 68.9(3) . . . . ?
C17 C6 C9 C20 -107.9(3) . . . . ?
C13 C6 C9 C5 -111.3(3) . . . . ?
C17 C6 C9 C5 71.9(3) . . . . ?
C2 C1 C10 O2 -170.5(4) . . . . ?
C2 C1 C10 N1 7.2(5) . . . . ?
C12 N1 C10 O2 167.3(3) . . . . ?
C11 N1 C10 O2 -11.6(5) . . . . ?
C12 N1 C10 C1 -10.4(4) . . . . ?
C11 N1 C10 C1 170.7(3) . . . . ?
C12 N1 C11 O1 170.1(2) . . . . ?
C10 N1 C11 O1 -11.0(4) . . . . ?
C12 N1 C11 C20 -8.2(3) . . . . ?
C10 N1 C11 C20 170.6(2) . . . . ?
C11 N1 C12 C5 6.2(3) . . . . ?
C10 N1 C12 C5 -172.7(2) . . . . ?
C11 N1 C12 C3 -173.9(2) . . . . ?
C10 N1 C12 C3 7.2(4) . . . . ?
C4 C5 C12 N1 179.2(2) . . . . ?
C9 C5 C12 N1 -0.5(4) . . . . ?
C4 C5 C12 C3 -0.7(4) . . . . ?
C9 C5 C12 C3 179.6(2) . . . . ?
C7 C3 C12 N1 179.6(2) . . . . ?
C2 C3 C12 N1 -0.3(4) . . . . ?
C7 C3 C12 C5 -0.5(4) . . . . ?
C2 C3 C12 C5 179.6(2) . . . . ?
C17 C6 C13 C14 0.9(4) . . . . ?
C9 C6 C13 C14 -176.0(2) . . . . ?
C6 C13 C14 C15 0.2(4) . . . . ?
C13 C14 C15 C16 -0.7(5) . . . . ?
C14 C15 C16 C17 0.0(5) . . . . ?
C15 C16 C17 C6 1.1(4) . . . . ?
C13 C6 C17 C16 -1.6(4) . . . . ?
C9 C6 C17 C16 175.3(2) . . . . ?
C5 C9 C20 C11 0.6(4) . . . . ?
C6 C9 C20 C11 -179.7(2) . . . . ?
C5 C9 C20 C25 -177.0(2) . . . . ?
C6 C9 C20 C25 2.8(4) . . . . ?
O1 C11 C20 C9 -173.4(3) . . . . ?
N1 C11 C20 C9 4.9(4) . . . . ?
O1 C11 C20 C25 4.3(4) . . . . ?
N1 C11 C20 C25 -177.4(2) . . . . ?
C25 C21 C22 C23 1.3(4) . . . . ?
C21 C22 C23 C24 -0.8(4) . . . . ?
C22 C23 C24 C19 0.4(5) . . . . ?
C25 C19 C24 C23 -0.6(4) . . . . ?
C24 C19 C25 C21 1.1(4) . . . . ?
C24 C19 C25 C20 -179.7(3) . . . . ?
C22 C21 C25 C19 -1.5(4) . . . . ?
C22 C21 C25 C20 179.4(2) . . . . ?
C9 C20 C25 C19 56.0(3) . . . . ?
C11 C20 C25 C19 -121.7(3) . . . . ?
C9 C20 C25 C21 -124.8(3) . . . . ?
C11 C20 C25 C21 57.5(3) . . . . ?
